data_4333959
loop_
_publ_author_name
'Daniel M. Zink'
'Michael B\"achle'
'Thomas Baumann'
'Martin Nieger'
'Michael K\"uhn'
'Cong Wang'
'Wim Klopper'
'Uwe Monkowius'
'Thomas Hofbeck'
'Hartmut Yersin'
'Stefan Br\"ase'

_publ_contact_author
;
        Martin Nieger
        Laboratory of Inorganic Chemistry
        Department of Chemistry
        Universitity of Helsinki
        P.O. Box 55
        FIN-00014 University of Helsinki
        Finland
;
_publ_contact_author_email martin.nieger@helsinki.fi
_publ_contact_author_fax '++358 9 191 50198'
_publ_contact_author_phone '++358 9 191 50192'
_publ_section_title
;
 Synthesis, Structure, and Characterization of Dinuclear Copper(I) Halide
 Complexes with P^N Ligands Featuring Exciting Photoluminescence
 Properties
;
_journal_name_full 'Inorganic Chemistry'
_journal_page_first 2292
_journal_page_last 2305
_journal_paper_doi 10.1021/ic300979c
_journal_volume 52
_journal_year 2013
_chemical_formula_moiety 'C63 H48 Cu2 I2 N3 P3, 0.5 (C H2 Cl2), 0.5 (C3 H6 O)'
_chemical_formula_sum 'C65 H52 Cl Cu2 I2 N3 O0.5 P3'
_chemical_formula_weight 1392.34
_chemical_name_systematic
; 
 ? 
;
_space_group_IT_number 15
_symmetry_cell_setting monoclinic
_symmetry_space_group_name_Hall '-C 2yc'
_symmetry_space_group_name_H-M 'C 1 2/c 1'
_atom_sites_solution_hydrogens geom
_atom_sites_solution_primary direct
_atom_sites_solution_secondary difmap
_audit_creation_method SHELXL-97
_cell_angle_alpha 90.00
_cell_angle_beta 100.08(1)
_cell_angle_gamma 90.00
_cell_formula_units_Z 8
_cell_length_a 44.029(4)
_cell_length_b 12.136(1)
_cell_length_c 22.355(2)
_cell_measurement_reflns_used 291
_cell_measurement_temperature 123(2)
_cell_measurement_theta_max 25.0
_cell_measurement_theta_min 2.5
_cell_volume 11760.7(18)
_computing_cell_refinement EVALCCD
_computing_data_collection Collect
_computing_data_reduction EVALCCD
_computing_molecular_graphics XP
_computing_publication_material 'SHELXL-97 (Sheldrick, 1997)'
_computing_structure_refinement 'SHELXL-97 (Sheldrick, 1997)'
_computing_structure_solution 'SHELXS-97 (Sheldrick, 1990)'
_diffrn_ambient_temperature 123(2)
_diffrn_measured_fraction_theta_full 0.998
_diffrn_measured_fraction_theta_max 0.998
_diffrn_measurement_device_type 'Bruker-Nonius KappaCCD'
_diffrn_measurement_method 'rotation in phi and omega, 1 deg.'
_diffrn_radiation_monochromator graphite
_diffrn_radiation_source 'fine-focus sealed tube'
_diffrn_radiation_type MoK\a
_diffrn_radiation_wavelength 0.71073
_diffrn_reflns_av_R_equivalents 0.0462
_diffrn_reflns_av_sigmaI/netI 0.0269
_diffrn_reflns_limit_h_max 57
_diffrn_reflns_limit_h_min -57
_diffrn_reflns_limit_k_max 15
_diffrn_reflns_limit_k_min -15
_diffrn_reflns_limit_l_max 29
_diffrn_reflns_limit_l_min -28
_diffrn_reflns_number 118934
_diffrn_reflns_theta_full 27.48
_diffrn_reflns_theta_max 27.48
_diffrn_reflns_theta_min 3.02
_exptl_absorpt_coefficient_mu 1.944
_exptl_absorpt_correction_T_max 0.8748
_exptl_absorpt_correction_T_min 0.7455
_exptl_absorpt_correction_type multi-scan
_exptl_absorpt_process_details 'SADABS (Sheldrick, 2008)'
_exptl_crystal_colour yellow
_exptl_crystal_density_diffrn 1.573
_exptl_crystal_density_meas ?
_exptl_crystal_description blocks
_exptl_crystal_F_000 5544
_exptl_crystal_size_max 0.20
_exptl_crystal_size_mid 0.08
_exptl_crystal_size_min 0.06
_refine_diff_density_max 1.645
_refine_diff_density_min -1.190
_refine_diff_density_rms 0.100
_refine_ls_extinction_method none
_refine_ls_goodness_of_fit_ref 1.098
_refine_ls_hydrogen_treatment constr
_refine_ls_matrix_type full
_refine_ls_number_parameters 698
_refine_ls_number_reflns 13458
_refine_ls_number_restraints 16
_refine_ls_restrained_S_all 1.112
_refine_ls_R_factor_all 0.0466
_refine_ls_R_factor_gt 0.0343
_refine_ls_shift/su_max 0.005
_refine_ls_shift/su_mean 0.000
_refine_ls_structure_factor_coef Fsqd
_refine_ls_weighting_details 'calc w=1/[\s^2^(Fo^2^)+(0.0360P)^2^+41.7000P] where P=(Fo^2^+2Fc^2^)/3'
_refine_ls_weighting_scheme calc
_refine_ls_wR_factor_gt 0.0789
_refine_ls_wR_factor_ref 0.0841
_reflns_number_gt 11244
_reflns_number_total 13458
_reflns_threshold_expression >2sigma(I)
_cod_data_source_file ic300979c_si_002_07.cif
_cod_data_source_block sb283_c_compound_6-I
_cod_depositor_comments
;
The following automatic conversions were performed:

'_exptl_crystal_density_meas' value 'none' was changed to '?' - the
value is perceived as not measured.

Automatic conversion script
Id: cif_fix_values 3008 2015-01-20 13:52:24Z robertas 
;
_cod_original_sg_symbol_H-M 'C 2/c'
_cod_original_formula_sum 'C65 H52 Cl Cu2 I2 N3 O0.50 P3'
_cod_database_code 4333959

loop_
_symmetry_equiv_pos_as_xyz
'x, y, z'
'-x, y, -z+1/2'
'x+1/2, y+1/2, z'
'-x+1/2, y+1/2, -z+1/2'
'-x, -y, -z'
'x, -y, z-1/2'
'-x+1/2, -y+1/2, -z'
'x+1/2, -y+1/2, z-1/2'

loop_
_atom_site_label
_atom_site_type_symbol
_atom_site_fract_x
_atom_site_fract_y
_atom_site_fract_z
_atom_site_U_iso_or_equiv
_atom_site_adp_type
_atom_site_occupancy
_atom_site_symmetry_multiplicity
_atom_site_calc_flag
_atom_site_refinement_flags
_atom_site_disorder_assembly
_atom_site_disorder_group
I1 I 0.668408(5) 0.833180(16) 0.594338(10) 0.02179(6) Uani 1 1 d . . .
I2 I 0.599797(5) 0.597571(17) 0.636841(9) 0.02222(6) Uani 1 1 d . . .
Cu1 Cu 0.660516(8) 0.63147(3) 0.639428(16) 0.01692(8) Uani 1 1 d . . .
Cu2 Cu 0.617767(9) 0.72403(3) 0.551131(17) 0.01865(8) Uani 1 1 d . . .
P1 P 0.672340(18) 0.50955(6) 0.57088(3) 0.01601(15) Uani 1 1 d . . .
N1 N 0.62512(6) 0.6034(2) 0.48940(11) 0.0164(5) Uani 1 1 d . . .
C2 C 0.64476(7) 0.5144(2) 0.49890(13) 0.0168(6) Uani 1 1 d . . .
C3 C 0.64419(7) 0.4325(2) 0.45632(14) 0.0188(6) Uani 1 1 d . . .
H3 H 0.6579 0.3717 0.4645 0.023 Uiso 1 1 calc R . .
C4 C 0.62355(7) 0.4377(3) 0.40064(13) 0.0174(6) Uani 1 1 d . . .
C5 C 0.62230(8) 0.3563(3) 0.35478(15) 0.0229(7) Uani 1 1 d . . .
H5 H 0.6360 0.2952 0.3604 0.027 Uiso 1 1 calc R . .
C6 C 0.60145(8) 0.3666(3) 0.30291(16) 0.0285(7) Uani 1 1 d . . .
H6 H 0.6007 0.3121 0.2722 0.034 Uiso 1 1 calc R . .
C7 C 0.58083(8) 0.4562(3) 0.29341(16) 0.0302(8) Uani 1 1 d . . .
H7 H 0.5663 0.4613 0.2568 0.036 Uiso 1 1 calc R . .
C8 C 0.58179(8) 0.5357(3) 0.33687(15) 0.0258(7) Uani 1 1 d . . .
H8 H 0.5678 0.5959 0.3306 0.031 Uiso 1 1 calc R . .
C9 C 0.60348(7) 0.5283(3) 0.39108(14) 0.0193(6) Uani 1 1 d . . .
C10 C 0.60572(7) 0.6084(2) 0.43744(14) 0.0181(6) Uani 1 1 d . . .
H10 H 0.5923 0.6701 0.4307 0.022 Uiso 1 1 calc R . .
C11 C 0.67035(8) 0.3650(3) 0.59245(14) 0.0214(6) Uani 1 1 d . . .
C12 C 0.64166(9) 0.3154(3) 0.59054(16) 0.0286(7) Uani 1 1 d . . .
H12 H 0.6234 0.3553 0.5754 0.034 Uiso 1 1 calc R . .
C13 C 0.63976(10) 0.2078(3) 0.61078(17) 0.0378(9) Uani 1 1 d . . .
H13 H 0.6201 0.1742 0.6091 0.045 Uiso 1 1 calc R . .
C14 C 0.66609(12) 0.1498(3) 0.63326(18) 0.0435(11) Uani 1 1 d . . .
H14 H 0.6646 0.0760 0.6467 0.052 Uiso 1 1 calc R . .
C15 C 0.69450(11) 0.1984(3) 0.63638(19) 0.0431(10) Uani 1 1 d . . .
H15 H 0.7127 0.1584 0.6522 0.052 Uiso 1 1 calc R . .
C16 C 0.69672(9) 0.3063(3) 0.61632(16) 0.0313(8) Uani 1 1 d . . .
H16 H 0.7164 0.3399 0.6190 0.038 Uiso 1 1 calc R . .
C17 C 0.70964(7) 0.5197(3) 0.54511(14) 0.0207(6) Uani 1 1 d . . .
C18 C 0.72002(8) 0.4416(3) 0.50767(16) 0.0297(8) Uani 1 1 d . . .
H18 H 0.7081 0.3774 0.4958 0.036 Uiso 1 1 calc R . .
C19 C 0.74786(9) 0.4579(4) 0.48793(16) 0.0382(10) Uani 1 1 d . . .
H19 H 0.7547 0.4053 0.4617 0.046 Uiso 1 1 calc R . .
C20 C 0.76571(9) 0.5486(4) 0.50548(19) 0.0413(10) Uani 1 1 d . . .
H20 H 0.7847 0.5590 0.4915 0.050 Uiso 1 1 calc R . .
C21 C 0.75580(9) 0.6248(4) 0.5436(2) 0.0447(11) Uani 1 1 d . . .
H21 H 0.7682 0.6873 0.5566 0.054 Uiso 1 1 calc R . .
C22 C 0.72786(8) 0.6108(3) 0.56315(18) 0.0316(8) Uani 1 1 d . . .
H22 H 0.7212 0.6641 0.5891 0.038 Uiso 1 1 calc R . .
P2 P 0.686974(17) 0.62326(6) 0.73452(3) 0.01440(15) Uani 1 1 d . . .
N23 N 0.69792(6) 0.4963(2) 0.83763(12) 0.0194(5) Uani 1 1 d . . .
C24 C 0.68049(7) 0.5032(2) 0.78064(13) 0.0154(6) Uani 1 1 d . . .
C25 C 0.65802(7) 0.4293(2) 0.75850(14) 0.0189(6) Uani 1 1 d . . .
H25 H 0.6470 0.4363 0.7181 0.023 Uiso 1 1 calc R . .
C26 C 0.65111(7) 0.3419(2) 0.79586(15) 0.0193(6) Uani 1 1 d . . .
C27 C 0.62742(8) 0.2641(3) 0.77764(17) 0.0276(7) Uani 1 1 d . . .
H27 H 0.6157 0.2666 0.7377 0.033 Uiso 1 1 calc R . .
C28 C 0.62143(9) 0.1850(3) 0.81773(19) 0.0327(8) Uani 1 1 d . . .
H28 H 0.6054 0.1332 0.8054 0.039 Uiso 1 1 calc R . .
C29 C 0.63860(9) 0.1795(3) 0.87639(18) 0.0324(9) Uani 1 1 d . . .
H29 H 0.6341 0.1239 0.9034 0.039 Uiso 1 1 calc R . .
C30 C 0.66176(8) 0.2526(3) 0.89542(16) 0.0270(7) Uani 1 1 d . . .
H30 H 0.6734 0.2477 0.9353 0.032 Uiso 1 1 calc R . .
C31 C 0.66838(8) 0.3359(2) 0.85545(15) 0.0206(6) Uani 1 1 d . . .
C32 C 0.69174(8) 0.4152(3) 0.87234(14) 0.0210(6) Uani 1 1 d . . .
H32 H 0.7039 0.4094 0.9118 0.025 Uiso 1 1 calc R . .
C33 C 0.72799(7) 0.6203(2) 0.73250(13) 0.0167(6) Uani 1 1 d . . .
C34 C 0.74223(7) 0.7180(3) 0.72017(16) 0.0232(7) Uani 1 1 d . . .
H34 H 0.7311 0.7853 0.7178 0.028 Uiso 1 1 calc R . .
C35 C 0.77246(8) 0.7173(3) 0.71143(17) 0.0274(7) Uani 1 1 d . . .
H35 H 0.7820 0.7843 0.7028 0.033 Uiso 1 1 calc R . .
C36 C 0.78905(8) 0.6197(3) 0.71506(17) 0.0274(7) Uani 1 1 d . . .
H36 H 0.8099 0.6195 0.7091 0.033 Uiso 1 1 calc R . .
C37 C 0.77496(8) 0.5227(3) 0.72736(17) 0.0289(8) Uani 1 1 d . . .
H37 H 0.7862 0.4555 0.7298 0.035 Uiso 1 1 calc R . .
C38 C 0.74457(8) 0.5226(3) 0.73612(15) 0.0235(7) Uani 1 1 d . . .
H38 H 0.7351 0.4555 0.7446 0.028 Uiso 1 1 calc R . .
C39 C 0.68389(7) 0.7374(2) 0.78642(13) 0.0155(6) Uani 1 1 d . . .
C40 C 0.66094(7) 0.8163(2) 0.76978(14) 0.0176(6) Uani 1 1 d . . .
H40 H 0.6476 0.8116 0.7316 0.021 Uiso 1 1 calc R . .
C41 C 0.65771(7) 0.9022(3) 0.80957(16) 0.0233(7) Uani 1 1 d . . .
H41 H 0.6421 0.9560 0.7984 0.028 Uiso 1 1 calc R . .
C42 C 0.67688(8) 0.9096(3) 0.86469(16) 0.0267(7) Uani 1 1 d . . .
H42 H 0.6743 0.9679 0.8917 0.032 Uiso 1 1 calc R . .
C43 C 0.69997(8) 0.8321(3) 0.88111(16) 0.0272(7) Uani 1 1 d . . .
H43 H 0.7134 0.8380 0.9192 0.033 Uiso 1 1 calc R . .
C44 C 0.70353(7) 0.7463(3) 0.84218(15) 0.0219(6) Uani 1 1 d . . .
H44 H 0.7194 0.6934 0.8535 0.026 Uiso 1 1 calc R . .
P3 P 0.579141(18) 0.84591(6) 0.52716(4) 0.01807(16) Uani 1 1 d . . .
N45 N 0.54056(6) 0.7032(2) 0.46271(13) 0.0248(6) Uani 1 1 d . . .
C46 C 0.54166(7) 0.7788(3) 0.50839(14) 0.0199(6) Uani 1 1 d . . .
C47 C 0.51773(8) 0.7957(3) 0.53899(16) 0.0244(7) Uani 1 1 d . . .
H47 H 0.5192 0.8504 0.5697 0.029 Uiso 1 1 calc R . .
C48 C 0.49083(8) 0.7309(3) 0.52441(16) 0.0258(7) Uani 1 1 d . . .
C49 C 0.46501(9) 0.7429(3) 0.5539(2) 0.0410(10) Uani 1 1 d . . .
H49 H 0.4651 0.7978 0.5842 0.049 Uiso 1 1 calc R . .
C50 C 0.44016(9) 0.6759(3) 0.5387(2) 0.0431(10) Uani 1 1 d . . .
H50 H 0.4230 0.6839 0.5589 0.052 Uiso 1 1 calc R . .
C51 C 0.43940(8) 0.5956(3) 0.49385(19) 0.0355(9) Uani 1 1 d . . .
H51 H 0.4219 0.5488 0.4843 0.043 Uiso 1 1 calc R . .
C52 C 0.46349(8) 0.5835(3) 0.46363(17) 0.0288(7) Uani 1 1 d . . .
H52 H 0.4626 0.5296 0.4325 0.035 Uiso 1 1 calc R . .
C53 C 0.48973(7) 0.6511(3) 0.47858(15) 0.0229(7) Uani 1 1 d . . .
C54 C 0.51564(8) 0.6431(3) 0.44964(16) 0.0269(7) Uani 1 1 d . . .
H54 H 0.5149 0.5899 0.4182 0.032 Uiso 1 1 calc R . .
C55 C 0.58001(7) 0.9400(3) 0.46402(15) 0.0216(6) Uani 1 1 d . . .
C56 C 0.55921(9) 0.9373(3) 0.41006(16) 0.0298(8) Uani 1 1 d . . .
H56 H 0.5429 0.8851 0.4046 0.036 Uiso 1 1 calc R . .
C57 C 0.56216(10) 1.0112(3) 0.36368(17) 0.0364(9) Uani 1 1 d . . .
H57 H 0.5479 1.0084 0.3265 0.044 Uiso 1 1 calc R . .
C58 C 0.58529(10) 1.0876(3) 0.37099(18) 0.0354(9) Uani 1 1 d . . .
H58 H 0.5870 1.1381 0.3393 0.043 Uiso 1 1 calc R . .
C59 C 0.60611(9) 1.0909(3) 0.42454(18) 0.0334(8) Uani 1 1 d . . .
H59 H 0.6222 1.1441 0.4297 0.040 Uiso 1 1 calc R . .
C60 C 0.60392(8) 1.0176(3) 0.47107(17) 0.0273(7) Uani 1 1 d . . .
H60 H 0.6186 1.0200 0.5077 0.033 Uiso 1 1 calc R . .
C61 C 0.57334(7) 0.9429(3) 0.58682(15) 0.0221(6) Uani 1 1 d . . .
C62 C 0.58599(9) 0.9195(3) 0.64657(17) 0.0324(8) Uani 1 1 d . . .
H62 H 0.5985 0.8559 0.6558 0.039 Uiso 1 1 calc R . .
C63 C 0.58055(10) 0.9877(3) 0.69264(17) 0.0411(10) Uani 1 1 d . . .
H63 H 0.5891 0.9703 0.7336 0.049 Uiso 1 1 calc R . .
C64 C 0.56270(11) 1.0818(3) 0.67978(19) 0.0427(10) Uani 1 1 d . . .
H64 H 0.5590 1.1288 0.7118 0.051 Uiso 1 1 calc R . .
C65 C 0.55036(10) 1.1067(3) 0.62058(18) 0.0387(9) Uani 1 1 d . . .
H65 H 0.5383 1.1714 0.6116 0.046 Uiso 1 1 calc R . .
C66 C 0.55552(9) 1.0376(3) 0.57395(17) 0.0303(8) Uani 1 1 d . . .
H66 H 0.5469 1.0550 0.5331 0.036 Uiso 1 1 calc R . .
C1C C 0.5043(6) 0.6913(13) 0.2383(7) 0.123(6) Uiso 0.50 1 d PD A -1
H1C1 H 0.4922 0.6281 0.2495 0.147 Uiso 0.50 1 calc PR A -1
H1C2 H 0.4902 0.7413 0.2118 0.147 Uiso 0.50 1 calc PR A -1
Cl1 Cl 0.52216(6) 0.76250(19) 0.30484(9) 0.0493(5) Uani 0.50 1 d PD A -1
Cl2 Cl 0.53342(10) 0.6442(3) 0.19995(16) 0.0958(12) Uani 0.50 1 d PD A -1
O1A O 0.4989(3) 0.6131(9) 0.7782(5) 0.120(4) Uiso 0.50 1 d PDU B -1
C1A C 0.4978(2) 0.7086(10) 0.7588(5) 0.203(8) Uiso 0.50 1 d PDU B -1
C2A C 0.5191(3) 0.7372(12) 0.7140(7) 0.090(4) Uiso 0.50 1 d PDU B -1
H2A1 H 0.5395 0.7047 0.7280 0.135 Uiso 0.50 1 calc PR B -1
H2A2 H 0.5211 0.8174 0.7115 0.135 Uiso 0.50 1 calc PR B -1
H2A3 H 0.5105 0.7078 0.6738 0.135 Uiso 0.50 1 calc PR B -1
C3A C 0.4760(3) 0.7940(9) 0.7788(6) 0.068(3) Uiso 0.50 1 d PDU B -1
H3A1 H 0.4596 0.8119 0.7445 0.102 Uiso 0.50 1 calc PR B -1
H3A2 H 0.4876 0.8609 0.7926 0.102 Uiso 0.50 1 calc PR B -1
H3A3 H 0.4668 0.7638 0.8121 0.102 Uiso 0.50 1 calc PR B -1

loop_
_atom_site_aniso_label
_atom_site_aniso_U_11
_atom_site_aniso_U_22
_atom_site_aniso_U_33
_atom_site_aniso_U_23
_atom_site_aniso_U_13
_atom_site_aniso_U_12
I1 0.02135(10) 0.01571(10) 0.02820(11) 0.00229(8) 0.00403(8) -0.00353(7)
I2 0.01994(10) 0.02676(11) 0.02062(10) 0.00162(8) 0.00537(8) -0.00294(8)
Cu1 0.01861(18) 0.01562(17) 0.01653(18) -0.00094(14) 0.00310(14) -0.00099(14)
Cu2 0.01911(19) 0.01727(18) 0.01971(19) -0.00164(14) 0.00378(15) 0.00175(14)
P1 0.0170(4) 0.0152(4) 0.0161(4) -0.0001(3) 0.0036(3) 0.0004(3)
N1 0.0170(12) 0.0161(12) 0.0172(12) -0.0017(10) 0.0060(10) -0.0018(10)
C2 0.0161(14) 0.0174(14) 0.0175(14) 0.0014(11) 0.0050(12) -0.0010(11)
C3 0.0181(15) 0.0178(14) 0.0214(15) -0.0020(12) 0.0058(12) -0.0002(12)
C4 0.0168(14) 0.0200(14) 0.0171(14) -0.0019(12) 0.0081(12) -0.0026(11)
C5 0.0246(17) 0.0230(16) 0.0238(16) -0.0042(13) 0.0117(13) -0.0025(13)
C6 0.0312(19) 0.0319(18) 0.0243(17) -0.0080(14) 0.0101(15) -0.0046(15)
C7 0.0253(18) 0.044(2) 0.0202(16) -0.0070(15) 0.0018(14) -0.0031(15)
C8 0.0197(16) 0.0360(19) 0.0217(16) -0.0023(14) 0.0034(13) 0.0033(14)
C9 0.0159(14) 0.0266(16) 0.0162(14) 0.0002(12) 0.0052(12) -0.0027(12)
C10 0.0185(15) 0.0189(15) 0.0178(14) -0.0013(12) 0.0060(12) 0.0004(12)
C11 0.0324(18) 0.0174(14) 0.0151(14) 0.0003(12) 0.0061(13) 0.0007(13)
C12 0.035(2) 0.0235(17) 0.0283(18) -0.0011(14) 0.0083(15) -0.0041(14)
C13 0.057(3) 0.0266(19) 0.032(2) -0.0021(16) 0.0123(19) -0.0154(18)
C14 0.078(3) 0.0176(18) 0.035(2) 0.0043(15) 0.010(2) -0.0035(19)
C15 0.062(3) 0.0254(19) 0.041(2) 0.0094(17) 0.005(2) 0.0105(19)
C16 0.039(2) 0.0268(18) 0.0268(18) 0.0050(14) 0.0037(16) 0.0053(15)
C17 0.0164(15) 0.0274(16) 0.0182(15) 0.0066(13) 0.0022(12) 0.0035(12)
C18 0.0227(17) 0.042(2) 0.0238(17) -0.0008(15) 0.0032(14) 0.0078(15)
C19 0.0250(18) 0.068(3) 0.0222(18) 0.0060(18) 0.0060(15) 0.0176(19)
C20 0.0237(18) 0.062(3) 0.041(2) 0.028(2) 0.0148(17) 0.0130(18)
C21 0.0240(19) 0.041(2) 0.071(3) 0.016(2) 0.014(2) -0.0040(17)
C22 0.0236(17) 0.0306(19) 0.042(2) 0.0032(16) 0.0090(16) -0.0002(14)
P2 0.0148(4) 0.0120(3) 0.0168(4) -0.0010(3) 0.0037(3) -0.0015(3)
N23 0.0204(13) 0.0168(12) 0.0209(13) -0.0022(10) 0.0034(11) -0.0001(10)
C24 0.0166(14) 0.0120(13) 0.0188(14) -0.0004(11) 0.0063(12) 0.0008(11)
C25 0.0201(15) 0.0159(14) 0.0213(15) -0.0005(12) 0.0053(12) 0.0003(12)
C26 0.0185(15) 0.0142(14) 0.0269(16) 0.0008(12) 0.0090(13) 0.0010(11)
C27 0.0244(17) 0.0205(16) 0.040(2) -0.0025(14) 0.0116(15) -0.0050(13)
C28 0.0304(19) 0.0191(17) 0.054(2) -0.0015(16) 0.0232(18) -0.0057(14)
C29 0.040(2) 0.0193(17) 0.045(2) 0.0068(15) 0.0294(18) 0.0030(15)
C30 0.0329(19) 0.0229(16) 0.0298(18) 0.0061(14) 0.0185(15) 0.0067(14)
C31 0.0253(16) 0.0149(14) 0.0252(16) 0.0006(12) 0.0139(13) 0.0061(12)
C32 0.0252(16) 0.0208(15) 0.0179(15) -0.0016(12) 0.0062(13) 0.0035(12)
C33 0.0149(14) 0.0183(14) 0.0179(14) -0.0005(11) 0.0061(12) -0.0010(11)
C34 0.0227(16) 0.0133(14) 0.0347(18) 0.0006(13) 0.0076(14) 0.0006(12)
C35 0.0235(17) 0.0194(16) 0.043(2) 0.0009(14) 0.0158(15) -0.0051(13)
C36 0.0215(16) 0.0244(17) 0.039(2) -0.0030(15) 0.0137(15) 0.0006(13)
C37 0.0256(17) 0.0195(16) 0.045(2) 0.0020(15) 0.0159(16) 0.0061(13)
C38 0.0248(17) 0.0144(14) 0.0334(18) 0.0012(13) 0.0115(14) -0.0009(12)
C39 0.0152(14) 0.0122(13) 0.0198(14) -0.0014(11) 0.0051(11) -0.0027(11)
C40 0.0160(14) 0.0154(14) 0.0223(15) 0.0004(12) 0.0060(12) -0.0012(11)
C41 0.0202(16) 0.0171(15) 0.0359(19) 0.0000(13) 0.0135(14) 0.0000(12)
C42 0.0301(18) 0.0209(16) 0.0325(19) -0.0096(14) 0.0148(15) -0.0051(13)
C43 0.0283(18) 0.0262(17) 0.0253(17) -0.0058(14) 0.0000(14) -0.0049(14)
C44 0.0203(16) 0.0193(15) 0.0247(16) -0.0019(13) 0.0000(13) -0.0009(12)
P3 0.0164(4) 0.0172(4) 0.0213(4) -0.0011(3) 0.0052(3) 0.0004(3)
N45 0.0222(14) 0.0250(14) 0.0285(15) -0.0059(12) 0.0080(12) -0.0021(11)
C46 0.0168(15) 0.0195(15) 0.0238(16) 0.0025(12) 0.0049(12) 0.0000(12)
C47 0.0237(17) 0.0219(16) 0.0290(17) -0.0033(13) 0.0086(14) 0.0002(13)
C48 0.0219(16) 0.0222(16) 0.0348(19) 0.0028(14) 0.0094(14) -0.0009(13)
C49 0.033(2) 0.039(2) 0.058(3) -0.0123(19) 0.025(2) -0.0087(17)
C50 0.029(2) 0.039(2) 0.068(3) -0.004(2) 0.026(2) -0.0047(17)
C51 0.0216(17) 0.0307(19) 0.054(2) 0.0077(17) 0.0063(17) -0.0068(14)
C52 0.0258(18) 0.0254(17) 0.0337(19) 0.0024(14) 0.0007(15) -0.0035(14)
C53 0.0212(16) 0.0179(15) 0.0289(17) 0.0051(13) 0.0024(13) 0.0003(12)
C54 0.0286(18) 0.0240(17) 0.0282(18) -0.0039(14) 0.0054(14) -0.0015(14)
C55 0.0231(16) 0.0188(15) 0.0251(16) 0.0001(13) 0.0100(13) 0.0028(12)
C56 0.0341(19) 0.0256(17) 0.0312(19) 0.0026(15) 0.0094(16) -0.0010(15)
C57 0.050(2) 0.033(2) 0.0271(19) 0.0051(15) 0.0092(17) 0.0033(17)
C58 0.053(2) 0.0234(18) 0.036(2) 0.0075(15) 0.0258(19) 0.0053(16)
C59 0.038(2) 0.0238(17) 0.044(2) -0.0008(16) 0.0238(18) -0.0033(15)
C60 0.0292(18) 0.0216(16) 0.0338(19) -0.0008(14) 0.0132(15) -0.0001(14)
C61 0.0206(16) 0.0210(15) 0.0251(16) -0.0032(13) 0.0051(13) -0.0004(12)
C62 0.035(2) 0.0292(19) 0.0318(19) -0.0033(15) 0.0025(16) 0.0070(15)
C63 0.053(3) 0.045(2) 0.0221(18) -0.0068(17) -0.0027(17) 0.015(2)
C64 0.056(3) 0.037(2) 0.036(2) -0.0148(17) 0.0093(19) 0.0107(19)
C65 0.048(2) 0.031(2) 0.037(2) -0.0056(16) 0.0084(18) 0.0142(17)
C66 0.036(2) 0.0284(18) 0.0276(18) -0.0011(15) 0.0079(15) 0.0062(15)
Cl1 0.0554(13) 0.0537(13) 0.0334(10) -0.0064(9) -0.0076(9) 0.0015(10)
Cl2 0.126(3) 0.0673(19) 0.079(2) 0.0152(17) -0.023(2) -0.0080(19)

loop_
_atom_type_symbol
_atom_type_description
_atom_type_scat_dispersion_real
_atom_type_scat_dispersion_imag
_atom_type_scat_source
C C 0.0033 0.0016 'International Tables Vol C Tables 4.2.6.8 and 6.1.1.4'
H H 0.0000 0.0000 'International Tables Vol C Tables 4.2.6.8 and 6.1.1.4'
N N 0.0061 0.0033 'International Tables Vol C Tables 4.2.6.8 and 6.1.1.4'
P P 0.1023 0.0942 'International Tables Vol C Tables 4.2.6.8 and 6.1.1.4'
Cl Cl 0.1484 0.1585 'International Tables Vol C Tables 4.2.6.8 and 6.1.1.4'
Cu Cu 0.3201 1.2651 'International Tables Vol C Tables 4.2.6.8 and 6.1.1.4'
I I -0.4742 1.8119 'International Tables Vol C Tables 4.2.6.8 and 6.1.1.4'
O O 0.0106 0.0060 'International Tables Vol C Tables 4.2.6.8 and 6.1.1.4'

loop_
_geom_angle_atom_site_label_1
_geom_angle_atom_site_label_2
_geom_angle_atom_site_label_3
_geom_angle
Cu2 I1 Cu1 61.483(13)
Cu2 I2 Cu1 60.802(14)
P2 Cu1 P1 118.16(3)
P2 Cu1 I1 108.41(2)
P1 Cu1 I1 106.37(2)
P2 Cu1 I2 111.26(3)
P1 Cu1 I2 103.37(2)
I1 Cu1 I2 108.855(15)
P2 Cu1 Cu2 152.34(3)
P1 Cu1 Cu2 89.46(2)
I1 Cu1 Cu2 58.077(12)
I2 Cu1 Cu2 59.322(14)
N1 Cu2 P3 120.35(8)
N1 Cu2 I1 112.26(7)
P3 Cu2 I1 108.30(3)
N1 Cu2 I2 99.87(7)
P3 Cu2 I2 103.98(3)
I1 Cu2 I2 111.318(17)
N1 Cu2 Cu1 91.29(7)
P3 Cu2 Cu1 147.53(3)
I1 Cu2 Cu1 60.439(14)
I2 Cu2 Cu1 59.876(13)
C11 P1 C17 103.55(15)
C11 P1 C2 101.94(14)
C17 P1 C2 102.30(14)
C11 P1 Cu1 115.06(10)
C17 P1 Cu1 119.62(11)
C2 P1 Cu1 112.20(10)
C10 N1 C2 117.7(3)
C10 N1 Cu2 113.7(2)
C2 N1 Cu2 128.1(2)
C3 C2 N1 121.7(3)
C3 C2 P1 120.8(2)
N1 C2 P1 117.4(2)
C2 C3 C4 120.8(3)
C2 C3 H3 119.6
C4 C3 H3 119.6
C9 C4 C3 117.4(3)
C9 C4 C5 119.5(3)
C3 C4 C5 123.1(3)
C6 C5 C4 119.4(3)
C6 C5 H5 120.3
C4 C5 H5 120.3
C5 C6 C7 121.5(3)
C5 C6 H6 119.2
C7 C6 H6 119.2
C8 C7 C6 120.0(3)
C8 C7 H7 120.0
C6 C7 H7 120.0
C7 C8 C9 120.0(3)
C7 C8 H8 120.0
C9 C8 H8 120.0
C4 C9 C8 119.6(3)
C4 C9 C10 117.8(3)
C8 C9 C10 122.6(3)
N1 C10 C9 124.6(3)
N1 C10 H10 117.7
C9 C10 H10 117.7
C16 C11 C12 119.0(3)
C16 C11 P1 121.3(3)
C12 C11 P1 119.5(3)
C13 C12 C11 120.1(4)
C13 C12 H12 119.9
C11 C12 H12 119.9
C14 C13 C12 120.4(4)
C14 C13 H13 119.8
C12 C13 H13 119.8
C15 C14 C13 120.1(4)
C15 C14 H14 120.0
C13 C14 H14 120.0
C14 C15 C16 120.1(4)
C14 C15 H15 119.9
C16 C15 H15 119.9
C11 C16 C15 120.3(4)
C11 C16 H16 119.8
C15 C16 H16 119.8
C22 C17 C18 119.0(3)
C22 C17 P1 117.8(3)
C18 C17 P1 123.2(3)
C19 C18 C17 119.6(4)
C19 C18 H18 120.2
C17 C18 H18 120.2
C20 C19 C18 121.2(4)
C20 C19 H19 119.4
C18 C19 H19 119.4
C19 C20 C21 119.2(4)
C19 C20 H20 120.4
C21 C20 H20 120.4
C20 C21 C22 120.4(4)
C20 C21 H21 119.8
C22 C21 H21 119.8
C17 C22 C21 120.5(4)
C17 C22 H22 119.7
C21 C22 H22 119.7
C33 P2 C39 102.45(13)
C33 P2 C24 104.57(14)
C39 P2 C24 102.06(13)
C33 P2 Cu1 109.37(10)
C39 P2 Cu1 118.99(10)
C24 P2 Cu1 117.52(10)
C32 N23 C24 117.2(3)
C25 C24 N23 123.3(3)
C25 C24 P2 119.5(2)
N23 C24 P2 117.0(2)
C24 C25 C26 119.8(3)
C24 C25 H25 120.1
C26 C25 H25 120.1
C27 C26 C25 123.7(3)
C27 C26 C31 119.0(3)
C25 C26 C31 117.3(3)
C28 C27 C26 119.8(4)
C28 C27 H27 120.1
C26 C27 H27 120.1
C27 C28 C29 120.9(3)
C27 C28 H28 119.5
C29 C28 H28 119.5
C30 C29 C28 121.0(3)
C30 C29 H29 119.5
C28 C29 H29 119.5
C29 C30 C31 119.7(3)
C29 C30 H30 120.2
C31 C30 H30 120.2
C32 C31 C30 122.7(3)
C32 C31 C26 117.6(3)
C30 C31 C26 119.7(3)
N23 C32 C31 124.8(3)
N23 C32 H32 117.6
C31 C32 H32 117.6
C38 C33 C34 119.3(3)
C38 C33 P2 122.1(2)
C34 C33 P2 118.2(2)
C35 C34 C33 120.2(3)
C35 C34 H34 119.9
C33 C34 H34 119.9
C34 C35 C36 120.5(3)
C34 C35 H35 119.7
C36 C35 H35 119.7
C37 C36 C35 119.3(3)
C37 C36 H36 120.3
C35 C36 H36 120.3
C36 C37 C38 120.5(3)
C36 C37 H37 119.8
C38 C37 H37 119.8
C37 C38 C33 120.1(3)
C37 C38 H38 119.9
C33 C38 H38 119.9
C44 C39 C40 119.6(3)
C44 C39 P2 121.6(2)
C40 C39 P2 118.8(2)
C41 C40 C39 119.5(3)
C41 C40 H40 120.2
C39 C40 H40 120.2
C42 C41 C40 120.5(3)
C42 C41 H41 119.7
C40 C41 H41 119.7
C41 C42 C43 120.1(3)
C41 C42 H42 119.9
C43 C42 H42 119.9
C44 C43 C42 120.2(3)
C44 C43 H43 119.9
C42 C43 H43 119.9
C43 C44 C39 120.0(3)
C43 C44 H44 120.0
C39 C44 H44 120.0
C55 P3 C46 104.05(15)
C55 P3 C61 100.74(15)
C46 P3 C61 102.65(14)
C55 P3 Cu2 118.67(10)
C46 P3 Cu2 112.21(10)
C61 P3 Cu2 116.47(11)
C54 N45 C46 117.4(3)
N45 C46 C47 123.0(3)
N45 C46 P3 112.6(2)
C47 C46 P3 124.3(3)
C46 C47 C48 119.3(3)
C46 C47 H47 120.3
C48 C47 H47 120.3
C53 C48 C47 118.2(3)
C53 C48 C49 118.8(3)
C47 C48 C49 123.0(3)
C50 C49 C48 119.9(4)
C50 C49 H49 120.0
C48 C49 H49 120.0
C49 C50 C51 121.0(4)
C49 C50 H50 119.5
C51 C50 H50 119.5
C52 C51 C50 120.6(3)
C52 C51 H51 119.7
C50 C51 H51 119.7
C51 C52 C53 119.8(3)
C51 C52 H52 120.1
C53 C52 H52 120.1
C48 C53 C52 119.8(3)
C48 C53 C54 117.1(3)
C52 C53 C54 123.1(3)
N45 C54 C53 125.0(3)
N45 C54 H54 117.5
C53 C54 H54 117.5
C56 C55 C60 119.0(3)
C56 C55 P3 124.1(3)
C60 C55 P3 116.9(3)
C55 C56 C57 120.0(3)
C55 C56 H56 120.0
C57 C56 H56 120.0
C58 C57 C56 120.8(4)
C58 C57 H57 119.6
C56 C57 H57 119.6
C57 C58 C59 119.6(3)
C57 C58 H58 120.2
C59 C58 H58 120.2
C58 C59 C60 120.8(4)
C58 C59 H59 119.6
C60 C59 H59 119.6
C59 C60 C55 119.8(4)
C59 C60 H60 120.1
C55 C60 H60 120.1
C62 C61 C66 119.0(3)
C62 C61 P3 119.2(3)
C66 C61 P3 121.7(3)
C63 C62 C61 120.4(3)
C63 C62 H62 119.8
C61 C62 H62 119.8
C62 C63 C64 120.5(4)
C62 C63 H63 119.8
C64 C63 H63 119.8
C65 C64 C63 119.7(4)
C65 C64 H64 120.2
C63 C64 H64 120.2
C64 C65 C66 120.1(4)
C64 C65 H65 119.9
C66 C65 H65 119.9
C65 C66 C61 120.3(3)
C65 C66 H66 119.9
C61 C66 H66 119.9
Cl2 C1C Cl1 108.3(14)
Cl2 C1C H1C1 110.0
Cl1 C1C H1C1 110.0
Cl2 C1C H1C2 110.0
Cl1 C1C H1C2 110.0
H1C1 C1C H1C2 108.4
O1A C1A C2A 116.8(8)
O1A C1A C3A 121.4(8)
C2A C1A C3A 121.8(10)

loop_
_geom_bond_atom_site_label_1
_geom_bond_atom_site_label_2
_geom_bond_distance
I1 Cu2 2.6277(5)
I1 Cu1 2.6930(5)
I2 Cu2 2.6802(5)
I2 Cu1 2.6954(5)
Cu1 P2 2.2404(9)
Cu1 P1 2.2555(8)
Cu1 Cu2 2.7204(6)
Cu2 N1 2.076(2)
Cu2 P3 2.2468(9)
P1 C11 1.826(3)
P1 C17 1.837(3)
P1 C2 1.839(3)
N1 C10 1.317(4)
N1 C2 1.377(4)
C2 C3 1.373(4)
C3 C4 1.408(4)
C3 H3 0.9500
C4 C9 1.404(4)
C4 C5 1.418(4)
C5 C6 1.353(5)
C5 H5 0.9500
C6 C7 1.408(5)
C6 H6 0.9500
C7 C8 1.364(5)
C7 H7 0.9500
C8 C9 1.408(4)
C8 H8 0.9500
C9 C10 1.411(4)
C10 H10 0.9500
C11 C16 1.386(5)
C11 C12 1.393(5)
C12 C13 1.389(5)
C12 H12 0.9500
C13 C14 1.374(6)
C13 H13 0.9500
C14 C15 1.374(7)
C14 H14 0.9500
C15 C16 1.393(5)
C15 H15 0.9500
C16 H16 0.9500
C17 C22 1.384(5)
C17 C18 1.394(5)
C18 C19 1.388(5)
C18 H18 0.9500
C19 C20 1.369(6)
C19 H19 0.9500
C20 C21 1.380(6)
C20 H20 0.9500
C21 C22 1.386(5)
C21 H21 0.9500
C22 H22 0.9500
P2 C33 1.815(3)
P2 C39 1.827(3)
P2 C24 1.835(3)
N23 C32 1.311(4)
N23 C24 1.370(4)
C24 C25 1.363(4)
C25 C26 1.415(4)
C25 H25 0.9500
C26 C27 1.414(4)
C26 C31 1.415(5)
C27 C28 1.370(5)
C27 H27 0.9500
C28 C29 1.396(6)
C28 H28 0.9500
C29 C30 1.363(5)
C29 H29 0.9500
C30 C31 1.413(4)
C30 H30 0.9500
C31 C32 1.410(5)
C32 H32 0.9500
C33 C38 1.388(4)
C33 C34 1.390(4)
C34 C35 1.379(5)
C34 H34 0.9500
C35 C36 1.387(5)
C35 H35 0.9500
C36 C37 1.380(5)
C36 H36 0.9500
C37 C38 1.386(5)
C37 H37 0.9500
C38 H38 0.9500
C39 C44 1.391(4)
C39 C40 1.395(4)
C40 C41 1.393(4)
C40 H40 0.9500
C41 C42 1.369(5)
C41 H41 0.9500
C42 C43 1.386(5)
C42 H42 0.9500
C43 C44 1.384(5)
C43 H43 0.9500
C44 H44 0.9500
P3 C55 1.821(3)
P3 C46 1.822(3)
P3 C61 1.830(3)
N45 C54 1.308(4)
N45 C46 1.367(4)
C46 C47 1.368(4)
C47 C48 1.412(5)
C47 H47 0.9500
C48 C53 1.405(5)
C48 C49 1.418(5)
C49 C50 1.358(6)
C49 H49 0.9500
C50 C51 1.395(6)
C50 H50 0.9500
C51 C52 1.362(5)
C51 H51 0.9500
C52 C53 1.409(5)
C52 H52 0.9500
C53 C54 1.410(5)
C54 H54 0.9500
C55 C56 1.382(5)
C55 C60 1.401(5)
C56 C57 1.394(5)
C56 H56 0.9500
C57 C58 1.366(6)
C57 H57 0.9500
C58 C59 1.375(6)
C58 H58 0.9500
C59 C60 1.385(5)
C59 H59 0.9500
C60 H60 0.9500
C61 C62 1.383(5)
C61 C66 1.393(5)
C62 C63 1.374(5)
C62 H62 0.9500
C63 C64 1.388(6)
C63 H63 0.9500
C64 C65 1.373(6)
C64 H64 0.9500
C65 C66 1.387(5)
C65 H65 0.9500
C66 H66 0.9500
C1C Cl2 1.757(16)
C1C Cl1 1.779(17)
C1C H1C1 0.9900
C1C H1C2 0.9900
O1A C1A 1.235(9)
C1A C2A 1.527(7)
C1A C3A 1.532(7)
C2A H2A1 0.9800
C2A H2A2 0.9800
C2A H2A3 0.9800
C3A H3A1 0.9800
C3A H3A2 0.9800
C3A H3A3 0.9800

loop_
_geom_torsion_atom_site_label_1
_geom_torsion_atom_site_label_2
_geom_torsion_atom_site_label_3
_geom_torsion_atom_site_label_4
_geom_torsion
Cu2 I1 Cu1 P2 -153.18(3)
Cu2 I1 Cu1 P1 78.79(3)
Cu2 I1 Cu1 I2 -32.010(14)
Cu2 I2 Cu1 P2 150.95(3)
Cu2 I2 Cu1 P1 -81.24(3)
Cu2 I2 Cu1 I1 31.541(13)
Cu1 I1 Cu2 N1 -78.23(8)
Cu1 I1 Cu2 P3 146.51(3)
Cu1 I1 Cu2 I2 32.788(14)
Cu1 I2 Cu2 N1 85.73(7)
Cu1 I2 Cu2 P3 -149.39(3)
Cu1 I2 Cu2 I1 -32.997(14)
P2 Cu1 Cu2 N1 -177.75(9)
P1 Cu1 Cu2 N1 5.26(7)
I1 Cu1 Cu2 N1 115.01(7)
I2 Cu1 Cu2 N1 -100.67(7)
P2 Cu1 Cu2 P3 -10.12(8)
P1 Cu1 Cu2 P3 172.90(5)
I1 Cu1 Cu2 P3 -77.36(5)
I2 Cu1 Cu2 P3 66.96(5)
P2 Cu1 Cu2 I1 67.24(6)
P1 Cu1 Cu2 I1 -109.74(2)
I2 Cu1 Cu2 I1 144.321(14)
P2 Cu1 Cu2 I2 -77.08(6)
P1 Cu1 Cu2 I2 105.93(2)
I1 Cu1 Cu2 I2 -144.321(14)
P2 Cu1 P1 C11 55.51(13)
I1 Cu1 P1 C11 177.56(12)
I2 Cu1 P1 C11 -67.86(13)
Cu2 Cu1 P1 C11 -126.07(13)
P2 Cu1 P1 C17 -68.77(12)
I1 Cu1 P1 C17 53.27(12)
I2 Cu1 P1 C17 167.86(11)
Cu2 Cu1 P1 C17 109.64(12)
P2 Cu1 P1 C2 171.46(10)
I1 Cu1 P1 C2 -66.50(10)
I2 Cu1 P1 C2 48.09(10)
Cu2 Cu1 P1 C2 -10.13(10)
P3 Cu2 N1 C10 0.8(2)
I1 Cu2 N1 C10 -128.41(19)
I2 Cu2 N1 C10 113.6(2)
Cu1 Cu2 N1 C10 173.2(2)
P3 Cu2 N1 C2 -170.8(2)
I1 Cu2 N1 C2 59.9(2)
I2 Cu2 N1 C2 -58.1(2)
Cu1 Cu2 N1 C2 1.5(2)
C10 N1 C2 C3 -0.6(4)
Cu2 N1 C2 C3 170.8(2)
C10 N1 C2 P1 178.7(2)
Cu2 N1 C2 P1 -9.9(3)
C11 P1 C2 C3 -43.0(3)
C17 P1 C2 C3 63.9(3)
Cu1 P1 C2 C3 -166.7(2)
C11 P1 C2 N1 137.7(2)
C17 P1 C2 N1 -115.4(2)
Cu1 P1 C2 N1 14.0(2)
N1 C2 C3 C4 0.8(4)
P1 C2 C3 C4 -178.5(2)
C2 C3 C4 C9 -1.0(4)
C2 C3 C4 C5 179.1(3)
C9 C4 C5 C6 -1.0(5)
C3 C4 C5 C6 179.0(3)
C4 C5 C6 C7 -0.2(5)
C5 C6 C7 C8 0.5(5)
C6 C7 C8 C9 0.3(5)
C3 C4 C9 C8 -178.2(3)
C5 C4 C9 C8 1.8(4)
C3 C4 C9 C10 0.9(4)
C5 C4 C9 C10 -179.1(3)
C7 C8 C9 C4 -1.5(5)
C7 C8 C9 C10 179.5(3)
C2 N1 C10 C9 0.6(4)
Cu2 N1 C10 C9 -172.0(2)
C4 C9 C10 N1 -0.8(5)
C8 C9 C10 N1 178.3(3)
C17 P1 C11 C16 32.5(3)
C2 P1 C11 C16 138.5(3)
Cu1 P1 C11 C16 -99.9(3)
C17 P1 C11 C12 -153.9(3)
C2 P1 C11 C12 -47.9(3)
Cu1 P1 C11 C12 73.8(3)
C16 C11 C12 C13 -1.8(5)
P1 C11 C12 C13 -175.6(3)
C11 C12 C13 C14 0.6(6)
C12 C13 C14 C15 0.6(6)
C13 C14 C15 C16 -0.5(6)
C12 C11 C16 C15 1.9(5)
P1 C11 C16 C15 175.5(3)
C14 C15 C16 C11 -0.8(6)
C11 P1 C17 C22 -137.5(3)
C2 P1 C17 C22 116.9(3)
Cu1 P1 C17 C22 -7.8(3)
C11 P1 C17 C18 43.7(3)
C2 P1 C17 C18 -62.0(3)
Cu1 P1 C17 C18 173.4(2)
C22 C17 C18 C19 -1.8(5)
P1 C17 C18 C19 177.0(3)
C17 C18 C19 C20 1.3(5)
C18 C19 C20 C21 0.2(6)
C19 C20 C21 C22 -1.1(6)
C18 C17 C22 C21 0.9(5)
P1 C17 C22 C21 -178.0(3)
C20 C21 C22 C17 0.6(6)
P1 Cu1 P2 C33 49.93(11)
I1 Cu1 P2 C33 -71.07(11)
I2 Cu1 P2 C33 169.26(10)
Cu2 Cu1 P2 C33 -126.65(11)
P1 Cu1 P2 C39 167.06(11)
I1 Cu1 P2 C39 46.06(11)
I2 Cu1 P2 C39 -73.61(11)
Cu2 Cu1 P2 C39 -9.52(13)
P1 Cu1 P2 C24 -69.01(11)
I1 Cu1 P2 C24 169.99(10)
I2 Cu1 P2 C24 50.32(11)
Cu2 Cu1 P2 C24 114.41(11)
C32 N23 C24 C25 -1.7(4)
C32 N23 C24 P2 175.0(2)
C33 P2 C24 C25 -127.8(2)
C39 P2 C24 C25 125.7(2)
Cu1 P2 C24 C25 -6.4(3)
C33 P2 C24 N23 55.4(2)
C39 P2 C24 N23 -51.1(2)
Cu1 P2 C24 N23 176.81(18)
N23 C24 C25 C26 2.1(5)
P2 C24 C25 C26 -174.5(2)
C24 C25 C26 C27 177.4(3)
C24 C25 C26 C31 -0.2(4)
C25 C26 C27 C28 -177.2(3)
C31 C26 C27 C28 0.4(5)
C26 C27 C28 C29 -0.5(5)
C27 C28 C29 C30 0.1(5)
C28 C29 C30 C31 0.5(5)
C29 C30 C31 C32 179.2(3)
C29 C30 C31 C26 -0.6(5)
C27 C26 C31 C32 -179.6(3)
C25 C26 C31 C32 -1.9(4)
C27 C26 C31 C30 0.2(4)
C25 C26 C31 C30 177.9(3)
C24 N23 C32 C31 -0.7(4)
C30 C31 C32 N23 -177.3(3)
C26 C31 C32 N23 2.5(5)
C39 P2 C33 C38 135.8(3)
C24 P2 C33 C38 29.6(3)
Cu1 P2 C33 C38 -97.1(3)
C39 P2 C33 C34 -51.4(3)
C24 P2 C33 C34 -157.6(3)
Cu1 P2 C33 C34 75.7(3)
C38 C33 C34 C35 0.3(5)
P2 C33 C34 C35 -172.7(3)
C33 C34 C35 C36 -0.3(6)
C34 C35 C36 C37 0.2(6)
C35 C36 C37 C38 -0.1(6)
C36 C37 C38 C33 0.1(6)
C34 C33 C38 C37 -0.2(5)
P2 C33 C38 C37 172.5(3)
C33 P2 C39 C44 -48.2(3)
C24 P2 C39 C44 59.9(3)
Cu1 P2 C39 C44 -168.9(2)
C33 P2 C39 C40 132.8(2)
C24 P2 C39 C40 -119.1(2)
Cu1 P2 C39 C40 12.1(3)
C44 C39 C40 C41 -0.8(4)
P2 C39 C40 C41 178.2(2)
C39 C40 C41 C42 0.1(5)
C40 C41 C42 C43 0.7(5)
C41 C42 C43 C44 -0.7(5)
C42 C43 C44 C39 -0.1(5)
C40 C39 C44 C43 0.9(5)
P2 C39 C44 C43 -178.2(2)
N1 Cu2 P3 C55 -63.10(15)
I1 Cu2 P3 C55 67.89(13)
I2 Cu2 P3 C55 -173.62(12)
Cu1 Cu2 P3 C55 131.27(13)
N1 Cu2 P3 C46 58.39(14)
I1 Cu2 P3 C46 -170.62(11)
I2 Cu2 P3 C46 -52.14(11)
Cu1 Cu2 P3 C46 -107.25(12)
N1 Cu2 P3 C61 176.26(14)
I1 Cu2 P3 C61 -52.75(12)
I2 Cu2 P3 C61 65.74(12)
Cu1 Cu2 P3 C61 10.63(14)
C54 N45 C46 C47 -2.0(5)
C54 N45 C46 P3 173.8(3)
C55 P3 C46 N45 73.9(3)
C61 P3 C46 N45 178.5(2)
Cu2 P3 C46 N45 -55.6(2)
C55 P3 C46 C47 -110.4(3)
C61 P3 C46 C47 -5.7(3)
Cu2 P3 C46 C47 120.1(3)
N45 C46 C47 C48 1.7(5)
P3 C46 C47 C48 -173.6(3)
C46 C47 C48 C53 -0.1(5)
C46 C47 C48 C49 179.9(4)
C53 C48 C49 C50 1.7(6)
C47 C48 C49 C50 -178.3(4)
C48 C49 C50 C51 -0.7(7)
C49 C50 C51 C52 -0.9(7)
C50 C51 C52 C53 1.4(6)
C47 C48 C53 C52 178.8(3)
C49 C48 C53 C52 -1.2(5)
C47 C48 C53 C54 -1.1(5)
C49 C48 C53 C54 178.9(3)
C51 C52 C53 C48 -0.3(5)
C51 C52 C53 C54 179.6(3)
C46 N45 C54 C53 0.7(5)
C48 C53 C54 N45 0.8(5)
C52 C53 C54 N45 -179.1(3)
C46 P3 C55 C56 -12.7(3)
C61 P3 C55 C56 -118.8(3)
Cu2 P3 C55 C56 112.8(3)
C46 P3 C55 C60 168.9(2)
C61 P3 C55 C60 62.8(3)
Cu2 P3 C55 C60 -65.6(3)
C60 C55 C56 C57 -0.1(5)
P3 C55 C56 C57 -178.5(3)
C55 C56 C57 C58 -0.7(6)
C56 C57 C58 C59 0.7(6)
C57 C58 C59 C60 0.1(6)
C58 C59 C60 C55 -0.8(5)
C56 C55 C60 C59 0.8(5)
P3 C55 C60 C59 179.3(3)
C55 P3 C61 C62 -147.9(3)
C46 P3 C61 C62 104.9(3)
Cu2 P3 C61 C62 -18.1(3)
C55 P3 C61 C66 34.6(3)
C46 P3 C61 C66 -72.6(3)
Cu2 P3 C61 C66 164.4(2)
C66 C61 C62 C63 1.3(6)
P3 C61 C62 C63 -176.3(3)
C61 C62 C63 C64 -1.0(7)
C62 C63 C64 C65 0.1(7)
C63 C64 C65 C66 0.5(7)
C64 C65 C66 C61 -0.3(6)
C62 C61 C66 C65 -0.6(5)
P3 C61 C66 C65 176.9(3)
